data_7236025
loop_
_publ_author_name
'Preda, Ana Maria'
'Ra\,t, Ciprian I.'
'Silvestru, Cristian'
'Lang, Heinrich'
'R\"uffer, Tobias'
'Mehring, Michael'

_publ_section_title
;
 Hypervalent diorganoantimony(iii) fluorides via diorganoantimony(iii)
 cations -- a general method of synthesis
;
_journal_issue 121
_journal_name_full 'RSC Advances'
_journal_page_first 99832
_journal_paper_doi 10.1039/C5RA21788A
_journal_volume 5
_journal_year 2015
_chemical_formula_moiety 'C18 H24 F N2 Sb'
_chemical_formula_sum 'C18 H24 F N2 Sb'
_chemical_formula_weight 409.14
_space_group_IT_number 14
_space_group_name_Hall '-P 2yn'
_space_group_name_H-M_alt 'P 1 21/n 1'
_symmetry_cell_setting monoclinic
_symmetry_space_group_name_Hall '-P 2yn'
_symmetry_space_group_name_H-M 'P 1 21/n 1'
_atom_sites_solution_hydrogens geom
_atom_sites_solution_primary direct
_atom_sites_solution_secondary difmap
_audit_creation_method SHELXL-97
_audit_update_record
;
2015-04-04 deposited with the CCDC.
2015-11-10 downloaded from the CCDC.
;
_cell_angle_alpha 90.00
_cell_angle_beta 95.549(2)
_cell_angle_gamma 90.00
_cell_formula_units_Z 4
_cell_length_a 9.1371(8)
_cell_length_b 8.0760(7)
_cell_length_c 24.949(2)
_cell_measurement_reflns_used 5176
_cell_measurement_temperature 297(2)
_cell_measurement_theta_max 26.11
_cell_measurement_theta_min 2.31
_cell_volume 1832.4(3)
_computing_cell_refinement 'Bruker SMART'
_computing_data_collection 'Bruker SMART'
_computing_data_reduction 'Bruker SAINT'
_computing_molecular_graphics 'Bruker SHELXTL'
_computing_publication_material 'Bruker SHELXTL'
_computing_structure_refinement 'Bruker SHELXTL'
_computing_structure_solution 'Bruker SHELXTL'
_diffrn_ambient_temperature 297(2)
_diffrn_measured_fraction_theta_full 1.000
_diffrn_measured_fraction_theta_max 1.000
_diffrn_measurement_device_type 'CCD area detector'
_diffrn_measurement_method 'phi and omega scans'
_diffrn_radiation_monochromator graphite
_diffrn_radiation_source 'fine-focus sealed tube'
_diffrn_radiation_type MoK\a
_diffrn_radiation_wavelength 0.71073
_diffrn_reflns_av_R_equivalents 0.0338
_diffrn_reflns_av_sigmaI/netI 0.0258
_diffrn_reflns_limit_h_max 10
_diffrn_reflns_limit_h_min -10
_diffrn_reflns_limit_k_max 9
_diffrn_reflns_limit_k_min -9
_diffrn_reflns_limit_l_max 29
_diffrn_reflns_limit_l_min -29
_diffrn_reflns_number 16818
_diffrn_reflns_theta_full 25.00
_diffrn_reflns_theta_max 25.00
_diffrn_reflns_theta_min 1.64
_exptl_absorpt_coefficient_mu 1.513
_exptl_absorpt_correction_T_max 0.7319
_exptl_absorpt_correction_T_min 0.6595
_exptl_absorpt_correction_type multi-scan
_exptl_absorpt_process_details 'Bruker, 2001.'
_exptl_crystal_colour colourless
_exptl_crystal_density_diffrn 1.483
_exptl_crystal_density_method 'not measured'
_exptl_crystal_description block
_exptl_crystal_F_000 824
_exptl_crystal_size_max 0.30
_exptl_crystal_size_mid 0.26
_exptl_crystal_size_min 0.22
_refine_diff_density_max 0.841
_refine_diff_density_min -0.548
_refine_diff_density_rms 0.087
_refine_ls_extinction_method none
_refine_ls_goodness_of_fit_ref 1.251
_refine_ls_hydrogen_treatment constr
_refine_ls_matrix_type full
_refine_ls_number_parameters 203
_refine_ls_number_reflns 3223
_refine_ls_number_restraints 0
_refine_ls_restrained_S_all 1.251
_refine_ls_R_factor_all 0.0698
_refine_ls_R_factor_gt 0.0630
_refine_ls_shift/su_max 0.001
_refine_ls_shift/su_mean 0.000
_refine_ls_structure_factor_coef Fsqd
_refine_ls_weighting_details 'calc w=1/[\s^2^(Fo^2^)+(0.0215P)^2^+7.0226P] where P=(Fo^2^+2Fc^2^)/3'
_refine_ls_weighting_scheme calc
_refine_ls_wR_factor_gt 0.1085
_refine_ls_wR_factor_ref 0.1115
_reflns_number_gt 2982
_reflns_number_total 3223
_reflns_threshold_expression >2sigma(I)
_cod_data_source_file c5ra21788a2.cif
_cod_data_source_block 594r
_cod_depositor_comments
;
The following automatic conversions were performed:

data item '_symmetry_cell_setting' value 'Monoclinic' was changed to
'monoclinic' in accordance with the
/home/saulius/struct/COD-crude-data/automatic-downloads/DataCite-retrospective/RSC/depositions/lib/dictionaries/cif_core.dic
dictionary named 'cif_core.dic' version 2.4.2 last updated on
2011-04-26.

Automatic conversion script
Id: cif_fix_values 6909 2019-04-08 15:41:33Z antanas 
;
_cod_original_sg_symbol_H-M 'P2(1)/n  '
_cod_database_code 7236025

loop_
_symmetry_equiv_pos_as_xyz
'x, y, z'
'-x+1/2, y+1/2, -z+1/2'
'-x, -y, -z'
'x-1/2, -y-1/2, z-1/2'

loop_
_atom_site_label
_atom_site_type_symbol
_atom_site_fract_x
_atom_site_fract_y
_atom_site_fract_z
_atom_site_U_iso_or_equiv
_atom_site_adp_type
_atom_site_occupancy
_atom_site_symmetry_multiplicity
_atom_site_calc_flag
_atom_site_refinement_flags
C1 C 0.2140(6) 0.3464(7) 0.0749(2) 0.0372(13) Uani 1 1 d .
C2 C 0.2037(6) 0.1767(8) 0.0819(2) 0.0400(14) Uani 1 1 d .
C3 C 0.3175(7) 0.0727(9) 0.0693(2) 0.0521(17) Uani 1 1 d .
H3 H 0.3086 -0.0414 0.0729 0.063 Uiso 1 1 calc R
C4 C 0.4422(7) 0.1389(10) 0.0518(3) 0.0568(18) Uani 1 1 d .
H4 H 0.5195 0.0700 0.0446 0.068 Uiso 1 1 calc R
C5 C 0.4532(8) 0.3050(11) 0.0449(3) 0.067(2) Uani 1 1 d .
H5 H 0.5379 0.3491 0.0326 0.081 Uiso 1 1 calc R
C6 C 0.3401(7) 0.4091(9) 0.0558(3) 0.0575(18) Uani 1 1 d .
H6 H 0.3486 0.5224 0.0502 0.069 Uiso 1 1 calc R
C7 C 0.0725(7) 0.1062(8) 0.1060(3) 0.0476(15) Uani 1 1 d .
H7A H 0.0526 -0.0045 0.0921 0.057 Uiso 1 1 calc R
H7B H 0.0936 0.0984 0.1448 0.057 Uiso 1 1 calc R
C8 C -0.1215(7) 0.1772(10) 0.0383(3) 0.0602(19) Uani 1 1 d .
H8A H -0.0491 0.1966 0.0135 0.090 Uiso 1 1 calc R
H8B H -0.2041 0.2490 0.0297 0.090 Uiso 1 1 calc R
H8C H -0.1533 0.0639 0.0356 0.090 Uiso 1 1 calc R
C9 C -0.1680(8) 0.1855(9) 0.1316(3) 0.0620(19) Uani 1 1 d .
H9A H -0.2454 0.2654 0.1249 0.093 Uiso 1 1 calc R
H9B H -0.1227 0.1988 0.1677 0.093 Uiso 1 1 calc R
H9C H -0.2081 0.0759 0.1273 0.093 Uiso 1 1 calc R
C10 C 0.0643(7) 0.4923(8) 0.1760(2) 0.0462(14) Uani 1 1 d .
C11 C -0.0278(7) 0.5884(8) 0.2057(3) 0.0490(16) Uani 1 1 d .
C12 C -0.0062(10) 0.5777(11) 0.2619(3) 0.073(2) Uani 1 1 d .
H12 H -0.0661 0.6401 0.2822 0.088 Uiso 1 1 calc R
C13 C 0.1005(10) 0.4783(12) 0.2884(3) 0.081(3) Uani 1 1 d .
H13 H 0.1097 0.4702 0.3258 0.098 Uiso 1 1 calc R
C14 C 0.1913(9) 0.3928(11) 0.2588(3) 0.073(2) Uani 1 1 d .
H14 H 0.2659 0.3281 0.2759 0.088 Uiso 1 1 calc R
C15 C 0.1743(8) 0.4006(9) 0.2035(3) 0.0564(17) Uani 1 1 d .
H15 H 0.2391 0.3420 0.1841 0.068 Uiso 1 1 calc R
C16 C -0.1428(8) 0.6985(8) 0.1778(3) 0.0588(18) Uani 1 1 d .
H16A H -0.1790 0.7726 0.2042 0.071 Uiso 1 1 calc R
H16B H -0.0978 0.7659 0.1517 0.071 Uiso 1 1 calc R
C17 C -0.3588(9) 0.5390(11) 0.1882(4) 0.087(3) Uani 1 1 d .
H17A H -0.3017 0.4651 0.2120 0.130 Uiso 1 1 calc R
H17B H -0.4378 0.4789 0.1689 0.130 Uiso 1 1 calc R
H17C H -0.3984 0.6258 0.2088 0.130 Uiso 1 1 calc R
C18 C -0.3498(10) 0.7177(10) 0.1122(4) 0.083(3) Uani 1 1 d .
H18A H -0.3750 0.8176 0.1300 0.125 Uiso 1 1 calc R
H18B H -0.4380 0.6623 0.0979 0.125 Uiso 1 1 calc R
H18C H -0.2914 0.7444 0.0834 0.125 Uiso 1 1 calc R
F1 F 0.1705(5) 0.7026(4) 0.09138(18) 0.0736(12) Uani 1 1 d .
N1 N -0.0573(5) 0.2108(6) 0.09323(19) 0.0414(12) Uani 1 1 d .
N2 N -0.2664(6) 0.6100(7) 0.1505(2) 0.0579(15) Uani 1 1 d .
Sb1 Sb 0.03428(5) 0.50340(6) 0.089489(16) 0.04575(16) Uani 1 1 d .

loop_
_atom_site_aniso_label
_atom_site_aniso_U_11
_atom_site_aniso_U_22
_atom_site_aniso_U_33
_atom_site_aniso_U_23
_atom_site_aniso_U_13
_atom_site_aniso_U_12
C1 0.037(3) 0.042(3) 0.033(3) 0.007(2) 0.005(2) -0.003(3)
C2 0.041(3) 0.046(4) 0.032(3) -0.001(3) 0.000(2) 0.003(3)
C3 0.047(4) 0.061(4) 0.046(4) 0.004(3) -0.008(3) 0.007(3)
C4 0.042(4) 0.074(5) 0.055(4) -0.005(4) 0.004(3) 0.015(4)
C5 0.045(4) 0.087(6) 0.072(5) 0.014(4) 0.017(4) 0.000(4)
C6 0.052(4) 0.057(4) 0.066(4) 0.013(4) 0.014(3) 0.000(3)
C7 0.048(4) 0.039(3) 0.055(4) 0.000(3) 0.003(3) -0.002(3)
C8 0.046(4) 0.079(5) 0.053(4) -0.014(4) -0.007(3) -0.001(4)
C9 0.055(4) 0.059(5) 0.075(5) 0.003(4) 0.020(4) -0.006(4)
C10 0.051(4) 0.039(3) 0.048(3) -0.003(3) -0.002(3) -0.003(3)
C11 0.054(4) 0.041(4) 0.053(4) -0.011(3) 0.010(3) -0.009(3)
C12 0.094(6) 0.076(5) 0.053(4) -0.028(4) 0.021(4) -0.028(5)
C13 0.102(6) 0.109(7) 0.030(3) 0.014(4) -0.010(4) -0.017(6)
C14 0.073(5) 0.093(6) 0.050(4) 0.005(4) -0.019(4) -0.015(5)
C15 0.056(4) 0.058(4) 0.053(4) -0.006(3) -0.004(3) 0.001(3)
C16 0.071(5) 0.042(4) 0.065(4) -0.010(3) 0.017(4) 0.005(3)
C17 0.068(5) 0.078(6) 0.119(8) 0.002(5) 0.033(5) -0.006(5)
C18 0.085(6) 0.062(5) 0.100(7) 0.003(5) -0.005(5) 0.011(5)
F1 0.100(3) 0.032(2) 0.093(3) 0.006(2) 0.030(3) -0.011(2)
N1 0.037(3) 0.046(3) 0.042(3) 0.001(2) 0.006(2) -0.001(2)
N2 0.057(4) 0.044(3) 0.072(4) 0.004(3) 0.005(3) -0.001(3)
Sb1 0.0530(3) 0.0403(2) 0.0443(2) 0.0084(2) 0.00610(17) 0.0075(2)

loop_
_atom_type_symbol
_atom_type_description
_atom_type_scat_dispersion_real
_atom_type_scat_dispersion_imag
_atom_type_scat_source
C C 0.0033 0.0016 'International Tables Vol C Tables 4.2.6.8 and 6.1.1.4'
H H 0.0000 0.0000 'International Tables Vol C Tables 4.2.6.8 and 6.1.1.4'
N N 0.0061 0.0033 'International Tables Vol C Tables 4.2.6.8 and 6.1.1.4'
F F 0.0171 0.0103 'International Tables Vol C Tables 4.2.6.8 and 6.1.1.4'
Sb Sb -0.5866 1.5461 'International Tables Vol C Tables 4.2.6.8 and 6.1.1.4'

loop_
_geom_angle_atom_site_label_1
_geom_angle_atom_site_label_2
_geom_angle_atom_site_label_3
_geom_angle
C2 C1 C6 118.3(6)
C2 C1 Sb1 120.2(4)
C6 C1 Sb1 121.4(5)
C1 C2 C3 120.3(6)
C1 C2 C7 119.4(5)
C3 C2 C7 120.2(6)
C4 C3 C2 119.9(7)
C4 C3 H3 120.0
C2 C3 H3 120.0
C5 C4 C3 120.1(7)
C5 C4 H4 120.0
C3 C4 H4 120.0
C4 C5 C6 120.7(7)
C4 C5 H5 119.6
C6 C5 H5 119.6
C5 C6 C1 120.6(7)
C5 C6 H6 119.7
C1 C6 H6 119.7
N1 C7 C2 110.7(5)
N1 C7 H7A 109.5
C2 C7 H7A 109.5
N1 C7 H7B 109.5
C2 C7 H7B 109.5
H7A C7 H7B 108.1
N1 C8 H8A 109.5
N1 C8 H8B 109.5
H8A C8 H8B 109.5
N1 C8 H8C 109.5
H8A C8 H8C 109.5
H8B C8 H8C 109.5
N1 C9 H9A 109.5
N1 C9 H9B 109.5
H9A C9 H9B 109.5
N1 C9 H9C 109.5
H9A C9 H9C 109.5
H9B C9 H9C 109.5
C15 C10 C11 118.5(6)
C15 C10 Sb1 122.6(5)
C11 C10 Sb1 118.8(5)
C12 C11 C10 117.5(7)
C12 C11 C16 121.8(7)
C10 C11 C16 120.7(6)
C13 C12 C11 122.7(8)
C13 C12 H12 118.6
C11 C12 H12 118.6
C14 C13 C12 118.4(7)
C14 C13 H13 120.8
C12 C13 H13 120.8
C13 C14 C15 120.7(8)
C13 C14 H14 119.7
C15 C14 H14 119.7
C14 C15 C10 122.1(7)
C14 C15 H15 118.9
C10 C15 H15 118.9
N2 C16 C11 113.9(6)
N2 C16 H16A 108.8
C11 C16 H16A 108.8
N2 C16 H16B 108.8
C11 C16 H16B 108.8
H16A C16 H16B 107.7
N2 C17 H17A 109.5
N2 C17 H17B 109.5
H17A C17 H17B 109.5
N2 C17 H17C 109.5
H17A C17 H17C 109.5
H17B C17 H17C 109.5
N2 C18 H18A 109.5
N2 C18 H18B 109.5
H18A C18 H18B 109.5
N2 C18 H18C 109.5
H18A C18 H18C 109.5
H18B C18 H18C 109.5
C8 N1 C7 109.9(5)
C8 N1 C9 110.2(5)
C7 N1 C9 111.7(5)
C8 N1 Sb1 104.1(4)
C7 N1 Sb1 106.6(3)
C9 N1 Sb1 114.0(4)
C17 N2 C16 111.6(6)
C17 N2 C18 111.3(7)
C16 N2 C18 110.4(6)
F1 Sb1 C1 89.7(2)
F1 Sb1 C10 89.5(2)
C1 Sb1 C10 96.9(2)
F1 Sb1 N1 161.74(17)
C1 Sb1 N1 73.24(18)
C10 Sb1 N1 86.2(2)

loop_
_geom_bond_atom_site_label_1
_geom_bond_atom_site_label_2
_geom_bond_distance
C1 C2 1.386(8)
C1 C6 1.386(8)
C1 Sb1 2.134(6)
C2 C3 1.396(9)
C2 C7 1.504(8)
C3 C4 1.368(9)
C3 H3 0.9300
C4 C5 1.358(11)
C4 H4 0.9300
C5 C6 1.379(10)
C5 H5 0.9300
C6 H6 0.9300
C7 N1 1.465(8)
C7 H7A 0.9700
C7 H7B 0.9700
C8 N1 1.463(7)
C8 H8A 0.9600
C8 H8B 0.9600
C8 H8C 0.9600
C9 N1 1.473(8)
C9 H9A 0.9600
C9 H9B 0.9600
C9 H9C 0.9600
C10 C15 1.378(9)
C10 C11 1.408(9)
C10 Sb1 2.150(6)
C11 C12 1.399(10)
C11 C16 1.496(9)
C12 C13 1.381(12)
C12 H12 0.9300
C13 C14 1.354(12)
C13 H13 0.9300
C14 C15 1.373(10)
C14 H14 0.9300
C15 H15 0.9300
C16 N2 1.450(9)
C16 H16A 0.9700
C16 H16B 0.9700
C17 N2 1.442(9)
C17 H17A 0.9600
C17 H17B 0.9600
C17 H17C 0.9600
C18 N2 1.452(9)
C18 H18A 0.9600
C18 H18B 0.9600
C18 H18C 0.9600
F1 Sb1 2.031(4)
N1 Sb1 2.512(5)

loop_
_geom_torsion_atom_site_label_1
_geom_torsion_atom_site_label_2
_geom_torsion_atom_site_label_3
_geom_torsion_atom_site_label_4
_geom_torsion
C6 C1 C2 C3 -0.6(9)
Sb1 C1 C2 C3 176.2(4)
C6 C1 C2 C7 176.1(6)
Sb1 C1 C2 C7 -7.2(7)
C1 C2 C3 C4 2.3(9)
C7 C2 C3 C4 -174.3(6)
C2 C3 C4 C5 -2.3(10)
C3 C4 C5 C6 0.6(12)
C4 C5 C6 C1 1.1(12)
C2 C1 C6 C5 -1.1(10)
Sb1 C1 C6 C5 -177.8(5)
C1 C2 C7 N1 29.7(8)
C3 C2 C7 N1 -153.6(5)
C15 C10 C11 C12 -3.2(9)
Sb1 C10 C11 C12 179.6(5)
C15 C10 C11 C16 176.1(6)
Sb1 C10 C11 C16 -1.0(8)
C10 C11 C12 C13 0.2(11)
C16 C11 C12 C13 -179.2(7)
C11 C12 C13 C14 2.6(13)
C12 C13 C14 C15 -2.2(13)
C13 C14 C15 C10 -1.0(12)
C11 C10 C15 C14 3.8(10)
Sb1 C10 C15 C14 -179.2(6)
C12 C11 C16 N2 -109.1(7)
C10 C11 C16 N2 71.5(8)
C2 C7 N1 C8 79.4(6)
C2 C7 N1 C9 -158.0(5)
C2 C7 N1 Sb1 -32.9(5)
C11 C16 N2 C17 72.2(8)
C11 C16 N2 C18 -163.4(6)
C2 C1 Sb1 F1 164.3(5)
C6 C1 Sb1 F1 -19.0(5)
C2 C1 Sb1 C10 74.8(5)
C6 C1 Sb1 C10 -108.5(5)
C2 C1 Sb1 N1 -9.1(4)
C6 C1 Sb1 N1 167.6(5)
C15 C10 Sb1 F1 -90.2(5)
C11 C10 Sb1 F1 86.8(5)
C15 C10 Sb1 C1 -0.6(6)
C11 C10 Sb1 C1 176.5(5)
C15 C10 Sb1 N1 72.0(5)
C11 C10 Sb1 N1 -110.9(5)
C8 N1 Sb1 F1 -114.4(6)
C7 N1 Sb1 F1 1.7(7)
C9 N1 Sb1 F1 125.5(6)
C8 N1 Sb1 C1 -92.8(4)
C7 N1 Sb1 C1 23.3(4)
C9 N1 Sb1 C1 147.0(5)
C8 N1 Sb1 C10 168.8(4)
C7 N1 Sb1 C10 -75.1(4)
C9 N1 Sb1 C10 48.6(4)
